data_4322436
loop_
_publ_author_name
'Graham A. Bowmaker'
'Peter D. W. Boyd'
'Clifton E. F. Rickard'
'Marcia L. Scudder'
'Ian G. Dance'

_publ_section_title
;
 The [Cu8Br15]6- Ion, A Crystal-Stabilized High-Symmetry Mixed-Valence
 Copper Complex with a Linear Halogen Bridge
;
_journal_name_full 'Inorganic Chemistry'
_journal_page_first 5476
_journal_page_last 5477
_journal_paper_doi 10.1021/ic990754i
_journal_volume 38
_journal_year 1999
_chemical_formula_sum 'C114 H108 Br15 Cu8 P6'
_chemical_formula_weight 3370.80
_chemical_name_systematic
; 
 ? 
;
_space_group_IT_number 205
_symmetry_cell_setting trigonal
_symmetry_space_group_name_Hall '-P 2ac 2ab 3'
_symmetry_space_group_name_H-M 'P a -3'
_atom_sites_solution_hydrogens geom
_atom_sites_solution_primary direct
_atom_sites_solution_secondary difmap
_audit_creation_method SHELXL-97
_cell_angle_alpha 90.00
_cell_angle_beta 90.00
_cell_angle_gamma 90.00
_cell_formula_units_Z 4
_cell_length_a 23.0997(2)
_cell_length_b 23.0997(2)
_cell_length_c 23.0997(2)
_cell_measurement_reflns_used 8192
_cell_measurement_temperature 203(2)
_cell_volume 12325.91(18)
_computing_structure_refinement 'SHELXL-97 (Sheldrick, 1997)'
_computing_structure_solution 'SHELXS-97 (Sheldrick, 1990)'
_diffrn_ambient_temperature 203(2)
_diffrn_measured_fraction_theta_full 0.925
_diffrn_measured_fraction_theta_max 0.925
_diffrn_radiation_monochromator graphite
_diffrn_radiation_source 'fine-focus sealed tube'
_diffrn_radiation_type MoK\a
_diffrn_radiation_wavelength 0.71073
_diffrn_reflns_av_R_equivalents 0.0863
_diffrn_reflns_av_sigmaI/netI 0.0421
_diffrn_reflns_limit_h_max 18
_diffrn_reflns_limit_h_min 0
_diffrn_reflns_limit_k_max 19
_diffrn_reflns_limit_k_min 0
_diffrn_reflns_limit_l_max 27
_diffrn_reflns_limit_l_min 1
_diffrn_reflns_number 73235
_diffrn_reflns_theta_full 24.99
_diffrn_reflns_theta_max 24.99
_diffrn_reflns_theta_min 1.53
_exptl_absorpt_coefficient_mu 6.337
_exptl_absorpt_correction_T_max 0.3235
_exptl_absorpt_correction_T_min 0.2088
_exptl_crystal_density_diffrn 1.816
_exptl_crystal_density_method 'not measured'
_exptl_crystal_F_000 6556
_exptl_crystal_size_max 0.36
_exptl_crystal_size_mid 0.32
_exptl_crystal_size_min 0.23
_refine_diff_density_max 2.897
_refine_diff_density_min -3.652
_refine_diff_density_rms 0.216
_refine_ls_extinction_method none
_refine_ls_goodness_of_fit_ref 1.088
_refine_ls_hydrogen_treatment mixed
_refine_ls_matrix_type full
_refine_ls_number_parameters 217
_refine_ls_number_reflns 3624
_refine_ls_number_restraints 0
_refine_ls_restrained_S_all 1.088
_refine_ls_R_factor_all 0.0801
_refine_ls_R_factor_gt 0.0679
_refine_ls_shift/su_max 0.023
_refine_ls_shift/su_mean 0.002
_refine_ls_structure_factor_coef Fsqd
_refine_ls_weighting_details 'w=1/[\s^2^(Fo^2^)+(0.1378P)^2^+92.9380P] where P=(Fo^2^+2Fc^2^)/3'
_refine_ls_weighting_scheme calc
_refine_ls_wR_factor_gt 0.2194
_refine_ls_wR_factor_ref 0.2304
_reflns_number_gt 3031
_reflns_number_total 3624
_reflns_threshold_expression >2sigma(I)
_cod_data_source_file ic990754i.cif
_cod_data_source_block gab9810
_cod_depositor_comments
;
The following automatic conversions were performed:

'_refine_ls_weighting_scheme' value 'calc
w=1/[\s^2^(Fo^2^)+(0.1378P)^2^+92.9380P] where P=(Fo^2^+2Fc^2^)/3'
was changed to 'calc'. New tag '_refine_ls_weighting_details' was
created. The value of the new tag was set to
'w=1/[\s^2^(Fo^2^)+(0.1378P)^2^+92.9380P] where P=(Fo^2^+2Fc^2^)/3'.

Automatic conversion script
Id: cif_fix_values 3143 2015-03-26 13:38:13Z robertas 

2022-02-23
Z value and formula fixed to values more according to usual
chemical conventions.                 miguel
;
_cod_original_formula_weight 842.70
_cod_original_formula_units_Z 16
_cod_original_formula_sum 'C28.50 H27 Br3.75 Cu2 P1.50'
_cod_database_code 4322436

loop_
_symmetry_equiv_pos_as_xyz
'x, y, z'
'-x+1/2, -y, z+1/2'
'-x, y+1/2, -z+1/2'
'x+1/2, -y+1/2, -z'
'z, x, y'
'z+1/2, -x+1/2, -y'
'-z+1/2, -x, y+1/2'
'-z, x+1/2, -y+1/2'
'y, z, x'
'-y, z+1/2, -x+1/2'
'y+1/2, -z+1/2, -x'
'-y+1/2, -z, x+1/2'
'-x, -y, -z'
'x-1/2, y, -z-1/2'
'x, -y-1/2, z-1/2'
'-x-1/2, y-1/2, z'
'-z, -x, -y'
'-z-1/2, x-1/2, y'
'z-1/2, x, -y-1/2'
'z, -x-1/2, y-1/2'
'-y, -z, -x'
'y, -z-1/2, x-1/2'
'-y-1/2, z-1/2, x'
'y-1/2, z, -x-1/2'

loop_
_atom_site_label
_atom_site_type_symbol
_atom_site_fract_x
_atom_site_fract_y
_atom_site_fract_z
_atom_site_U_iso_or_equiv
_atom_site_adp_type
_atom_site_occupancy
_atom_site_calc_flag
_atom_site_refinement_flags
_atom_site_disorder_assembly
_atom_site_disorder_group
Br1 Br 0.83223(4) 0.33223(4) 0.16777(4) 0.0381(4) Uani 1 d S . .
Br2 Br 0.90609(4) 0.35083(4) 0.00963(4) 0.0421(3) Uani 1 d . . .
Br3 Br 0.72864(5) 0.37787(5) 0.03860(5) 0.0561(4) Uani 1 d . . .
Br4 Br 1.0000 0.5000 0.0000 0.0790(10) Uani 1 d S . .
Cu1 Cu 0.82360(6) 0.38872(6) 0.07454(6) 0.0521(4) Uani 1 d . . .
Cu2 Cu 0.93980(7) 0.43980(7) 0.06020(7) 0.0715(8) Uani 1 d S . .
P P 0.66690(9) 0.45480(9) 0.23785(9) 0.0286(5) Uani 1 d . . .
C1 C 0.7317(4) 0.4686(4) 0.1976(5) 0.044(2) Uani 1 d . . .
H1A H 0.7379 0.5100 0.1949 0.065 Uiso 1 calc R . .
H1B H 0.7280 0.4524 0.1591 0.065 Uiso 1 calc R . .
H1C H 0.7644 0.4508 0.2172 0.065 Uiso 1 calc R . .
C11 C 0.6074(4) 0.4843(4) 0.1978(4) 0.0311(18) Uani 1 d . . .
C12 C 0.5607(4) 0.4517(5) 0.1813(5) 0.050(2) Uani 1 d . . .
H12A H 0.5586 0.4127 0.1927 0.060 Uiso 1 calc R . .
C13 C 0.5173(6) 0.4749(6) 0.1486(6) 0.072(4) Uani 1 d . . .
H13A H 0.4856 0.4519 0.1376 0.086 Uiso 1 calc R . .
C14 C 0.5200(6) 0.5314(7) 0.1320(5) 0.069(4) Uani 1 d . . .
H14A H 0.4901 0.5472 0.1095 0.083 Uiso 1 calc R . .
C15 C 0.5654(7) 0.5651(6) 0.1478(5) 0.070(4) Uani 1 d . . .
H15A H 0.5672 0.6038 0.1351 0.084 Uiso 1 calc R . .
C16 C 0.6095(5) 0.5429(5) 0.1827(5) 0.054(3) Uani 1 d . . .
H16A H 0.6399 0.5667 0.1958 0.065 Uiso 1 calc R . .
C21 C 0.6571(3) 0.3783(4) 0.2447(4) 0.0299(17) Uani 1 d . . .
C22 C 0.6275(4) 0.3559(4) 0.2928(4) 0.0361(19) Uani 1 d . . .
H22A H 0.6149 0.3808 0.3224 0.043 Uiso 1 calc R . .
C23 C 0.6170(4) 0.2971(4) 0.2965(5) 0.046(2) Uani 1 d . . .
H23A H 0.5965 0.2819 0.3282 0.055 Uiso 1 calc R . .
C24 C 0.6369(5) 0.2606(4) 0.2532(5) 0.053(3) Uani 1 d . . .
H24A H 0.6292 0.2207 0.2555 0.064 Uiso 1 calc R . .
C25 C 0.6675(5) 0.2820(5) 0.2075(5) 0.052(3) Uani 1 d . . .
H25A H 0.6822 0.2564 0.1794 0.063 Uiso 1 calc R . .
C26 C 0.6771(4) 0.3410(4) 0.2019(4) 0.038(2) Uani 1 d . . .
H26A H 0.6970 0.3556 0.1695 0.046 Uiso 1 calc R . .
C31 C 0.6693(4) 0.4884(4) 0.3075(4) 0.0315(18) Uani 1 d . . .
C32 C 0.6192(4) 0.5107(4) 0.3324(4) 0.040(2) Uani 1 d . . .
H32A H 0.5842 0.5096 0.3118 0.047 Uiso 1 calc R . .
C33 C 0.6208(5) 0.5343(4) 0.3866(4) 0.047(2) Uani 1 d . . .
H33A H 0.5866 0.5487 0.4033 0.057 Uiso 1 calc R . .
C34 C 0.6715(5) 0.5370(5) 0.4167(4) 0.051(3) Uani 1 d . . .
H34A H 0.6721 0.5539 0.4537 0.061 Uiso 1 calc R . .
C35 C 0.7216(5) 0.5154(5) 0.3935(5) 0.057(3) Uani 1 d . . .
H35A H 0.7562 0.5168 0.4149 0.069 Uiso 1 calc R . .
C36 C 0.7213(4) 0.4911(5) 0.3380(5) 0.049(2) Uani 1 d . . .
H36A H 0.7557 0.4769 0.3215 0.059 Uiso 1 calc R . .

loop_
_atom_site_aniso_label
_atom_site_aniso_U_11
_atom_site_aniso_U_22
_atom_site_aniso_U_33
_atom_site_aniso_U_23
_atom_site_aniso_U_13
_atom_site_aniso_U_12
Br1 0.0381(4) 0.0381(4) 0.0381(4) 0.0006(4) 0.0006(4) -0.0006(4)
Br2 0.0513(6) 0.0435(6) 0.0317(5) -0.0050(4) -0.0061(4) 0.0051(4)
Br3 0.0413(6) 0.0559(7) 0.0710(8) 0.0002(5) -0.0061(5) 0.0001(5)
Br4 0.0790(10) 0.0790(10) 0.0790(10) 0.0137(9) 0.0137(9) -0.0137(9)
Cu1 0.0475(7) 0.0482(7) 0.0605(8) -0.0021(6) -0.0026(6) -0.0095(6)
Cu2 0.0715(8) 0.0715(8) 0.0715(8) 0.0043(8) 0.0043(8) -0.0043(8)
P 0.0250(10) 0.0289(10) 0.0318(11) -0.0023(8) 0.0044(8) -0.0005(8)
C1 0.035(5) 0.045(5) 0.050(6) -0.002(4) 0.014(4) -0.005(4)
C11 0.030(4) 0.031(4) 0.033(4) 0.001(3) 0.004(3) 0.005(3)
C12 0.040(5) 0.050(6) 0.061(6) 0.010(5) -0.004(5) 0.006(4)
C13 0.058(7) 0.083(9) 0.075(9) -0.003(7) -0.025(6) 0.013(7)
C14 0.065(8) 0.091(10) 0.053(7) 0.003(7) -0.008(6) 0.034(7)
C15 0.098(10) 0.054(7) 0.057(7) 0.024(6) -0.004(7) 0.028(7)
C16 0.064(7) 0.040(5) 0.059(7) 0.007(5) 0.004(5) 0.007(5)
C21 0.020(4) 0.031(4) 0.039(4) 0.000(4) -0.001(3) 0.002(3)
C22 0.033(4) 0.029(4) 0.045(5) -0.002(4) 0.002(4) 0.004(4)
C23 0.042(5) 0.039(5) 0.055(6) 0.011(4) 0.002(4) 0.004(4)
C24 0.046(6) 0.031(5) 0.083(8) 0.007(5) -0.006(6) 0.004(4)
C25 0.046(6) 0.046(6) 0.065(7) -0.016(5) -0.003(5) 0.009(5)
C26 0.037(5) 0.039(5) 0.039(5) -0.005(4) 0.003(4) 0.006(4)
C31 0.031(4) 0.029(4) 0.034(4) -0.006(3) 0.002(3) -0.004(3)
C32 0.034(5) 0.044(5) 0.041(5) -0.004(4) 0.004(4) 0.001(4)
C33 0.053(6) 0.046(6) 0.043(5) -0.011(4) 0.011(5) 0.006(5)
C34 0.064(7) 0.050(6) 0.038(5) -0.012(4) -0.001(5) 0.011(5)
C35 0.057(7) 0.065(7) 0.049(6) -0.016(5) -0.018(5) 0.008(6)
C36 0.036(5) 0.060(6) 0.051(6) -0.020(5) 0.001(4) 0.008(5)

loop_
_atom_type_symbol
_atom_type_description
_atom_type_scat_dispersion_real
_atom_type_scat_dispersion_imag
_atom_type_scat_source
C C 0.0033 0.0016 'International Tables Vol C Tables 4.2.6.8 and 6.1.1.4'
H H 0.0000 0.0000 'International Tables Vol C Tables 4.2.6.8 and 6.1.1.4'
Cu Cu 0.3201 1.2651 'International Tables Vol C Tables 4.2.6.8 and 6.1.1.4'
Br Br -0.2901 2.4595 'International Tables Vol C Tables 4.2.6.8 and 6.1.1.4'
P P 0.1023 0.0942 'International Tables Vol C Tables 4.2.6.8 and 6.1.1.4'

loop_
_geom_angle_atom_site_label_1
_geom_angle_atom_site_label_2
_geom_angle_atom_site_label_3
_geom_angle
_geom_angle_site_symmetry_1
_geom_angle_site_symmetry_3
_geom_angle_publ_flag
Cu1 Br1 Cu1 70.58(6) . 11_556 ?
Cu1 Br1 Cu1 70.59(6) . 8_645 ?
Cu1 Br1 Cu1 70.58(6) 11_556 8_645 ?
Cu1 Br2 Cu2 73.00(6) 8_645 . ?
Cu1 Br2 Cu1 70.59(7) 8_645 . ?
Cu2 Br2 Cu1 71.21(6) . . ?
Cu2 Br4 Cu2 179.998(1) . 13_765 ?
Br3 Cu1 Br2 113.66(7) . 11_556 ?
Br3 Cu1 Br1 108.58(6) . . ?
Br2 Cu1 Br1 108.45(6) 11_556 . ?
Br3 Cu1 Br2 116.52(6) . . ?
Br2 Cu1 Br2 103.87(6) 11_556 . ?
Br1 Cu1 Br2 105.20(6) . . ?
Br3 Cu1 Cu1 142.55(7) . 11_556 ?
Br2 Cu1 Cu1 56.41(5) 11_556 11_556 ?
Br1 Cu1 Cu1 54.71(3) . 11_556 ?
Br2 Cu1 Cu1 100.76(4) . 11_556 ?
Br3 Cu1 Cu1 142.87(7) . 8_645 ?
Br2 Cu1 Cu1 103.41(4) 11_556 8_645 ?
Br1 Cu1 Cu1 54.71(3) . 8_645 ?
Br2 Cu1 Cu1 53.01(5) . 8_645 ?
Cu1 Cu1 Cu1 60.0 11_556 8_645 ?
Br3 Cu1 Cu2 148.09(7) . . ?
Br2 Cu1 Cu2 53.77(3) 11_556 . ?
Br1 Cu1 Cu2 103.33(6) . . ?
Br2 Cu1 Cu2 52.99(3) . . ?
Cu1 Cu1 Cu2 60.36(3) 11_556 . ?
Cu1 Cu1 Cu2 60.36(3) 8_645 . ?
Br4 Cu2 Br2 112.73(7) . 11_556 ?
Br4 Cu2 Br2 112.73(6) . . ?
Br2 Cu2 Br2 106.03(7) 11_556 . ?
Br4 Cu2 Br2 112.73(7) . 8_645 ?
Br2 Cu2 Br2 106.03(7) 11_556 8_645 ?
Br2 Cu2 Br2 106.03(7) . 8_645 ?
Br4 Cu2 Cu1 145.17(4) . . ?
Br2 Cu2 Cu1 53.23(5) 11_556 . ?
Br2 Cu2 Cu1 55.80(6) . . ?
Br2 Cu2 Cu1 102.07(10) 8_645 . ?
Br4 Cu2 Cu1 145.17(4) . 11_556 ?
Br2 Cu2 Cu1 55.80(6) 11_556 11_556 ?
Br2 Cu2 Cu1 102.07(10) . 11_556 ?
Br2 Cu2 Cu1 53.23(5) 8_645 11_556 ?
Cu1 Cu2 Cu1 59.28(7) . 11_556 ?
Br4 Cu2 Cu1 145.17(4) . 8_645 ?
Br2 Cu2 Cu1 102.08(10) 11_556 8_645 ?
Br2 Cu2 Cu1 53.23(5) . 8_645 ?
Br2 Cu2 Cu1 55.80(6) 8_645 8_645 ?
Cu1 Cu2 Cu1 59.29(7) . 8_645 ?
Cu1 Cu2 Cu1 59.29(7) 11_556 8_645 ?
C31 P C21 110.7(4) . . ?
C31 P C1 111.4(4) . . ?
C21 P C1 109.1(4) . . ?
C31 P C11 108.9(4) . . ?
C21 P C11 108.9(4) . . ?
C1 P C11 107.8(5) . . ?
C12 C11 C16 119.4(9) . . ?
C12 C11 P 122.6(7) . . ?
C16 C11 P 118.0(7) . . ?
C11 C12 C13 121.1(11) . . ?
C14 C13 C12 119.9(13) . . ?
C15 C14 C13 120.8(11) . . ?
C14 C15 C16 120.5(11) . . ?
C11 C16 C15 118.3(11) . . ?
C26 C21 C22 119.8(8) . . ?
C26 C21 P 120.5(7) . . ?
C22 C21 P 119.7(6) . . ?
C23 C22 C21 119.8(9) . . ?
C24 C23 C22 119.7(9) . . ?
C25 C24 C23 120.6(9) . . ?
C24 C25 C26 120.8(10) . . ?
C25 C26 C21 119.2(9) . . ?
C32 C31 C36 119.3(8) . . ?
C32 C31 P 120.6(7) . . ?
C36 C31 P 120.1(7) . . ?
C33 C32 C31 120.4(9) . . ?
C32 C33 C34 120.5(9) . . ?
C33 C34 C35 120.7(9) . . ?
C34 C35 C36 120.0(10) . . ?
C31 C36 C35 119.1(9) . . ?

loop_
_geom_bond_atom_site_label_1
_geom_bond_atom_site_label_2
_geom_bond_distance
_geom_bond_site_symmetry_2
_geom_bond_publ_flag
Br1 Cu1 2.5259(18) . ?
Br1 Cu1 2.5259(18) 11_556 ?
Br1 Cu1 2.5260(18) 8_645 ?
Br2 Cu1 2.4718(15) 8_645 ?
Br2 Cu2 2.4890(14) . ?
Br2 Cu1 2.5779(17) . ?
Br3 Cu1 2.3588(17) . ?
Br4 Cu2 2.409(3) . ?
Br4 Cu2 2.409(3) 13_765 ?
Cu1 Br2 2.4717(15) 11_556 ?
Cu1 Cu1 2.919(2) 11_556 ?
Cu1 Cu1 2.919(2) 8_645 ?
Cu1 Cu2 2.951(3) . ?
Cu2 Br2 2.4889(14) 11_556 ?
Cu2 Br2 2.4890(14) 8_645 ?
Cu2 Cu1 2.951(3) 11_556 ?
Cu2 Cu1 2.951(3) 8_645 ?
P C31 1.787(8) . ?
P C21 1.788(8) . ?
P C1 1.791(9) . ?
P C11 1.791(9) . ?
C11 C12 1.369(14) . ?
C11 C16 1.399(13) . ?
C12 C13 1.366(16) . ?
C13 C14 1.36(2) . ?
C14 C15 1.35(2) . ?
C15 C16 1.399(17) . ?
C21 C26 1.392(12) . ?
C21 C22 1.402(13) . ?
C22 C23 1.384(13) . ?
C23 C24 1.385(16) . ?
C24 C25 1.364(17) . ?
C25 C26 1.387(15) . ?
C31 C32 1.390(13) . ?
C31 C36 1.395(13) . ?
C32 C33 1.366(14) . ?
C33 C34 1.363(16) . ?
C34 C35 1.369(16) . ?
C35 C36 1.399(15) . ?
